data_2019595
loop_
_publ_author_name
'Benali-Cherif, Rim'
'Takouachet, Radhwane'
'Bendeif, El-Eulmi'
'Benali-Cherif, Nourredine'

_publ_section_title
;
 A comparative study of two polymorphs of <small>L</small>-aspartic acid
 hydrochloride
;
_journal_coeditor_code SK3547
_journal_issue 7
_journal_name_full 'Acta Crystallographica Section C'
_journal_page_first 689
_journal_page_last 692
_journal_paper_doi 10.1107/S2053229614013163
_journal_volume 70
_journal_year 2014
_chemical_formula_iupac 'C4 H8 N O4 +, Cl -'
_chemical_formula_moiety 'C4 H8 N O4 +, Cl -'
_chemical_formula_sum 'C4 H8 Cl N O4'
_chemical_formula_weight 169.56
_chemical_name_common 'L-Aspartate chloride'
_chemical_name_systematic
;
<i>L</i>-Aspartic acid hydrochloride
;
_space_group_crystal_system orthorhombic
_space_group_IT_number 18
_space_group_name_Hall 'P 2 2ab'
_space_group_name_H-M_alt 'P 21 21 2'
_symmetry_space_group_name_Hall 'P 2 2ab'
_symmetry_space_group_name_H-M 'P 21 21 2'
_atom_sites_solution_hydrogens difmap
_atom_sites_solution_primary direct
_atom_sites_solution_secondary difmap
_audit_creation_method SHELXL-2014
_cell_angle_alpha 90
_cell_angle_beta 90
_cell_angle_gamma 90
_cell_formula_units_Z 4
_cell_length_a 9.7082(2)
_cell_length_b 8.9123(3)
_cell_length_c 8.4820(2)
_cell_measurement_reflns_used 17470
_cell_measurement_temperature 100(2)
_cell_measurement_theta_max 45.494
_cell_measurement_theta_min 3.189
_cell_volume 733.88(3)
_computing_cell_refinement
;
CrysAlis PRO (Agilent, 2012)
;
_computing_data_collection
;
CrysAlis PRO (Agilent, 2012)
;
_computing_data_reduction
;
CrysAlis PRO (Agilent, 2012)
;
_computing_molecular_graphics
;
Mercury (Macrae <i>et al.</i>, 2006) and PLATON (Spek, 2003).
;
_computing_publication_material 'enCIFer (Allen <i>et al.</i>, 2004)'
_computing_structure_refinement
;
SHELXL2014 (Sheldrick, 2008) and WinGX (Farrugia, 2012)
;
_computing_structure_solution 'SHELXS2014 (Sheldrick, 2008)'
_diffrn_ambient_temperature 100(2)
_diffrn_detector_area_resol_mean 10.4508
_diffrn_measured_fraction_theta_full 0.998
_diffrn_measured_fraction_theta_max 0.994
_diffrn_measurement_device_type 'Agilent SuperNova (Dual, Cu at zero, Atlas)'
_diffrn_measurement_method '\w scans'
_diffrn_radiation_type MoK\a
_diffrn_radiation_wavelength 0.71073
_diffrn_reflns_av_R_equivalents 0.0265
_diffrn_reflns_limit_h_max 19
_diffrn_reflns_limit_h_min -19
_diffrn_reflns_limit_k_max 12
_diffrn_reflns_limit_k_min -17
_diffrn_reflns_limit_l_max 17
_diffrn_reflns_limit_l_min -16
_diffrn_reflns_number 17470
_diffrn_reflns_theta_full 25.242
_diffrn_reflns_theta_max 45.494
_diffrn_reflns_theta_min 3.189
_exptl_absorpt_coefficient_mu 0.479
_exptl_absorpt_correction_T_max 0.955
_exptl_absorpt_correction_T_min 0.936
_exptl_absorpt_correction_type analytical
_exptl_absorpt_process_details
;
[<i>CrysAlis PRO</i> (Agilent, 2012), using a multifaceted crystal
model based on expressions derived by Clark & Reid (1995)]
;
_exptl_crystal_colour colourless
_exptl_crystal_density_diffrn 1.535
_exptl_crystal_density_method 'not measured'
_exptl_crystal_description prism
_exptl_crystal_F_000 352
_exptl_crystal_size_max 0.200
_exptl_crystal_size_mid 0.144
_exptl_crystal_size_min 0.119
_refine_diff_density_max 0.463
_refine_diff_density_min -0.566
_refine_ls_abs_structure_details
;
Flack <i>x</i> determined using 2029 quotients [(I+)-(I-)]/[(I+)+(I-)]
(Parsons <i>et al.</i>, 2013)
;
_refine_ls_abs_structure_Flack -0.031(16)
_refine_ls_extinction_method none
_refine_ls_goodness_of_fit_ref 1.044
_refine_ls_hydrogen_treatment refall
_refine_ls_matrix_type full
_refine_ls_number_parameters 123
_refine_ls_number_reflns 6012
_refine_ls_number_restraints 0
_refine_ls_restrained_S_all 1.044
_refine_ls_R_factor_all 0.0464
_refine_ls_R_factor_gt 0.0368
_refine_ls_shift/su_max 0.003
_refine_ls_shift/su_mean 0.000
_refine_ls_structure_factor_coef Fsqd
_refine_ls_weighting_details 'w=1/[\s^2^(Fo^2^)+(0.0448P)^2^+0.0170P] where P=(Fo^2^+2Fc^2^)/3'
_refine_ls_weighting_scheme calc
_refine_ls_wR_factor_gt 0.0831
_refine_ls_wR_factor_ref 0.0903
_reflns_number_gt 5353
_reflns_number_total 6012
_reflns_threshold_expression I>2\s(I)
_cod_data_source_file sk3547sup1.cif
_cod_data_source_block II
_cod_depositor_comments 'Adding full bibliography for 2019595--2019596.cif.'
_cod_database_code 2019595
_cod_database_fobs_code 2019595
_shelx_space_group_comment
;
The symmetry employed for this shelxl refinement is uniquely defined
by the following loop, which should always be used as a source of
symmetry information in preference to the above space-group names.
They are only intended as comments.
;
_shelx_estimated_absorpt_t_min 0.910
_shelx_estimated_absorpt_t_max 0.945
_shelxl_version_number 2.014

loop_
_space_group_symop_operation_xyz
'x, y, z'
'-x, -y, z'
'x+1/2, -y+1/2, -z'
'-x+1/2, y+1/2, -z'

loop_
_atom_site_type_symbol
_atom_site_label
_atom_site_fract_x
_atom_site_fract_y
_atom_site_fract_z
_atom_site_U_iso_or_equiv
_atom_site_adp_type
_atom_site_calc_flag
_atom_site_occupancy
Cl Cl1 0.66179(2) 0.17292(3) 0.26316(3) 0.01443(5) Uani d 1
O O1 0.30341(12) 0.50000(11) 0.17327(10) 0.02335(19) Uani d 1
O O2 0.34892(10) 0.45850(9) 0.42956(9) 0.01692(14) Uani d 1
O O3 -0.04610(10) 0.18092(13) 0.14412(12) 0.0262(2) Uani d 1
O O4 0.04221(9) 0.29182(10) 0.35986(10) 0.01801(15) Uani d 1
N N1 0.32151(10) 0.16396(11) 0.40818(11) 0.01400(13) Uani d 1
C C1 0.32323(10) 0.41414(12) 0.29825(12) 0.01320(15) Uani d 1
C C2 0.31630(9) 0.24865(11) 0.25713(12) 0.01193(13) Uani d 1
C C3 0.19377(10) 0.20373(12) 0.15602(12) 0.01299(15) Uani d 1
C C4 0.05605(10) 0.23073(11) 0.23259(13) 0.01351(15) Uani d 1
H H1 0.322(3) 0.587(4) 0.200(4) 0.070(9) Uiso d 1
H H2 0.3993(18) 0.227(2) 0.199(2) 0.020(4) Uiso d 1
H H3 0.3987(18) 0.184(2) 0.460(2) 0.020(4) Uiso d 1
H H4 0.2485(17) 0.185(2) 0.465(2) 0.016(4) Uiso d 1
H H5 0.328(3) 0.070(3) 0.386(3) 0.042(6) Uiso d 1
H H6 0.1978(19) 0.255(2) 0.061(2) 0.020(4) Uiso d 1
H H7 0.201(2) 0.103(2) 0.127(2) 0.019(4) Uiso d 1
H H8 -0.119(3) 0.192(3) 0.195(3) 0.046(6) Uiso d 1

loop_
_atom_site_aniso_label
_atom_site_aniso_U_11
_atom_site_aniso_U_22
_atom_site_aniso_U_33
_atom_site_aniso_U_12
_atom_site_aniso_U_13
_atom_site_aniso_U_23
Cl1 0.01398(8) 0.01229(9) 0.01702(9) 0.00002(7) 0.00008(7) 0.00187(7)
O1 0.0429(6) 0.0118(3) 0.0153(3) -0.0024(3) -0.0019(3) 0.0018(3)
O2 0.0210(4) 0.0143(3) 0.0155(3) -0.0013(3) -0.0019(3) -0.0028(2)
O3 0.0128(3) 0.0382(5) 0.0277(5) -0.0020(3) -0.0017(3) -0.0158(4)
O4 0.0143(3) 0.0265(4) 0.0132(3) 0.0004(3) 0.0012(2) -0.0036(3)
N1 0.0161(3) 0.0119(3) 0.0140(3) 0.0002(3) -0.0025(3) 0.0010(3)
C1 0.0132(3) 0.0121(3) 0.0142(3) -0.0008(3) 0.0012(3) -0.0001(3)
C2 0.0121(3) 0.0116(3) 0.0121(3) 0.0000(2) 0.0006(3) -0.0003(3)
C3 0.0136(3) 0.0141(4) 0.0113(3) 0.0003(3) -0.0002(3) -0.0022(3)
C4 0.0122(3) 0.0142(4) 0.0142(4) -0.0005(3) -0.0007(3) -0.0009(3)

loop_
_atom_type_symbol
_atom_type_description
_atom_type_scat_dispersion_real
_atom_type_scat_dispersion_imag
_atom_type_scat_source
C C 0.0033 0.0016 'International Tables Vol C Tables 4.2.6.8 and 6.1.1.4'
H H 0.0000 0.0000 'International Tables Vol C Tables 4.2.6.8 and 6.1.1.4'
Cl Cl 0.1484 0.1585 'International Tables Vol C Tables 4.2.6.8 and 6.1.1.4'
N N 0.0061 0.0033 'International Tables Vol C Tables 4.2.6.8 and 6.1.1.4'
O O 0.0106 0.0060 'International Tables Vol C Tables 4.2.6.8 and 6.1.1.4'

loop_
_exptl_crystal_face_index_h
_exptl_crystal_face_index_k
_exptl_crystal_face_index_l
_exptl_crystal_face_perp_dist
3 -2 13 0.0787
12 0 2 0.0770
2 6 12 0.0787
-1 12 -3 0.0364
-11 4 2 0.0543
-6 -3 11 0.0661
1 13 0 0.0353
-10 0 -8 0.0572
9 7 -3 0.0777
-3 -12 -3 0.0731
5 -10 -6 0.0946
-11 -4 2 0.0708
-2 11 5 0.0547
5 11 2 0.0543
1 12 4 0.0498
3 -11 5 0.0852
-6 -9 6 0.0788
10 -3 -6 0.0932
3 3 -13 0.1105
10 2 -6 0.0875
2 -5 -12 0.1090
8 -6 7 0.0946
9 6 5 0.0765

loop_
_geom_angle_atom_site_label_1
_geom_angle_atom_site_label_2
_geom_angle_atom_site_label_3
_geom_angle
_geom_angle_publ_flag
C1 O1 H1 107(2) ?
C4 O3 H8 107.7(18) ?
C2 N1 H3 110.6(12) ?
C2 N1 H4 109.7(12) ?
H3 N1 H4 111.7(15) ?
C2 N1 H5 107.9(16) ?
H3 N1 H5 104(2) ?
H4 N1 H5 113(2) ?
O2 C1 O1 125.47(10) yes
O2 C1 C2 122.64(9) yes
O1 C1 C2 111.84(8) yes
N1 C2 C1 107.08(8) yes
N1 C2 C3 112.26(8) yes
C1 C2 C3 114.86(8) ?
N1 C2 H2 108.0(12) ?
C1 C2 H2 105.9(11) ?
C3 C2 H2 108.3(11) ?
C4 C3 C2 114.17(8) ?
C4 C3 H6 109.5(12) ?
C2 C3 H6 109.2(12) ?
C4 C3 H7 109.7(12) ?
C2 C3 H7 110.0(12) ?
H6 C3 H7 103.8(16) ?
O4 C4 O3 124.87(10) yes
O4 C4 C3 123.53(9) yes
O3 C4 C3 111.59(9) yes

loop_
_geom_bond_atom_site_label_1
_geom_bond_atom_site_label_2
_geom_bond_distance
_geom_bond_publ_flag
O1 C1 1.3215(14) yes
O1 H1 0.83(3) ?
O2 C1 1.2079(13) yes
O3 C4 1.3204(13) yes
O3 H8 0.84(3) ?
O4 C4 1.2165(13) yes
N1 C2 1.4879(14) yes
N1 H3 0.888(18) ?
N1 H4 0.876(17) ?
N1 H5 0.86(2) ?
C1 C2 1.5171(14) yes
C2 C3 1.5201(14) yes
C2 H2 0.963(18) ?
C3 C4 1.5058(14) yes
C3 H6 0.929(18) ?
C3 H7 0.937(18) ?

loop_
_geom_hbond_atom_site_label_D
_geom_hbond_atom_site_label_H
_geom_hbond_atom_site_label_A
_geom_hbond_site_symmetry_A
_geom_hbond_distance_DH
_geom_hbond_distance_HA
_geom_hbond_distance_DA
_geom_hbond_angle_DHA
N1 H4 O2 4_546 0.876(17) 2.400(18) 2.8257(13) 110.3(14)
N1 H3 O4 3_556 0.888(18) 2.078(18) 2.9354(12) 162.0(16)
N1 H4 O4 . 0.877(17) 2.390(17) 2.9696(13) 123.9(14)
O3 H8 Cl1 1_455 0.84(3) 2.21(3) 3.0111(10) 160(2)
O1 H1 Cl1 2_665 0.83(3) 2.21(3) 3.0320(10) 172(3)
N1 H5 Cl1 2_655 0.86(2) 2.40(2) 3.2487(10) 167(2)
N1 H4 Cl1 3_456 0.876(17) 2.766(18) 3.5056(10) 143.1(14)
C2 H2 Cl1 . 0.963(18) 2.650(18) 3.4217(10) 137.5(15)

loop_
_geom_torsion_atom_site_label_1
_geom_torsion_atom_site_label_2
_geom_torsion_atom_site_label_3
_geom_torsion_atom_site_label_4
_geom_torsion
_geom_torsion_publ_flag
O2 C1 C2 N1 9.71(13) ?
O1 C1 C2 N1 -172.76(9) ?
O2 C1 C2 C3 135.10(10) ?
O1 C1 C2 C3 -47.36(13) ?
N1 C2 C3 C4 60.53(11) ?
C1 C2 C3 C4 -62.11(12) yes
C2 C3 C4 O4 4.49(15) ?
C2 C3 C4 O3 -175.92(10) ?
